data_4003032
loop_
_publ_author_name
'Chen, Cheng-Xia'
'Wei, Zhang-Wen'
'Cao, Chen-Chen'
'Yin, Shao-Yun'
'Qiu, Qian-Feng'
'Zhu, Neng-Xiu'
'Xiong, Yang-Yang'
'Jiang, Ji-Jun'
'Pan, Mei'
'Su, Cheng-Yong'

_publ_section_title
;
 All Roads Lead to Rome: Tuning the Luminescence of a Breathing Catenated
 Zr-MOF by Programmable Multiplexing Pathways
;
_journal_issue 15
_journal_name_full 'Chemistry of Materials'
_journal_page_first 5550
_journal_paper_doi 10.1021/acs.chemmater.9b01258
_journal_volume 31
_journal_year 2019
_chemical_formula_moiety 'C108 H64 O32 Zr6 [+ solvent]'
_chemical_formula_sum 'C108 H64 O32 Zr6'
_chemical_formula_weight 2420.91
_chemical_name_common LIFM-114-Ethanol
_space_group_crystal_system orthorhombic
_space_group_IT_number 63
_space_group_name_Hall '-C 2c 2'
_space_group_name_H-M_alt 'C m c m'
_symmetry_space_group_name_Hall '-C 2c 2'
_symmetry_space_group_name_H-M 'C m c m'
_atom_sites_solution_hydrogens geom
_audit_creation_date 2017-12-04
_audit_creation_method
;
Olex2 1.2
(compiled 2017.08.10 svn.r3458 for OlexSys, GUI svn.r5381)
;
_cell_angle_alpha 90
_cell_angle_beta 90
_cell_angle_gamma 90
_cell_formula_units_Z 4
_cell_length_a 24.4853(11)
_cell_length_b 42.1654(14)
_cell_length_c 17.1403(6)
_cell_measurement_reflns_used 6415
_cell_measurement_temperature 150(2)
_cell_measurement_theta_max 63.1830
_cell_measurement_theta_min 4.4370
_cell_volume 17696.2(12)
_computing_cell_refinement 'CrysAlisPro 1.171.38.43 (Rigaku OD, 2015)'
_computing_data_collection 'CrysAlisPro 1.171.38.43 (Rigaku OD, 2015)'
_computing_data_reduction 'CrysAlisPro 1.171.38.43 (Rigaku OD, 2015)'
_computing_molecular_graphics 'Olex2 (Dolomanov et al., 2009)'
_computing_publication_material 'Olex2 (Dolomanov et al., 2009)'
_computing_structure_refinement 'ShelXL (Sheldrick, 2015)'
_diffrn_ambient_environment N~2~
_diffrn_ambient_temperature 150(2)
_diffrn_detector 'CCD plate'
_diffrn_detector_area_resol_mean 10.6525
_diffrn_detector_type Atlas
_diffrn_measured_fraction_theta_full 0.975
_diffrn_measured_fraction_theta_max 0.975
_diffrn_measurement_details
;
List of Runs (angles in degrees, time in seconds):

  # Type    Start    End  Width  t~exp~   \w     \q     \k     \f   Frames
--------------------------------------------------------------------------
  1  \w   -110.00 -16.00   1.00   15.00    --  -40.77 -38.00 -60.00   94
  2  \w     62.00 128.00   1.00   15.00    --   40.77-178.00-180.00   66
  3  \w     66.00 158.00   1.00   60.00    --   86.42  77.00-120.00   92
  4  \w     15.00 118.00   1.00   60.00    --   86.42 -77.00 150.00  103
  5  \w     94.00 157.00   1.00   60.00    --   86.42 125.00-180.00   63
  6  \w     23.00  90.00   1.00   60.00    --   86.42-125.00  60.00   67
;
_diffrn_measurement_device 'four-circle diffractometer'
_diffrn_measurement_device_type 'SuperNova, Dual, Cu at zero, Atlas'
_diffrn_measurement_method '\w scans'
_diffrn_orient_matrix_type 'CrysAlisPro convention (1999,Acta A55,543-557)'
_diffrn_orient_matrix_UB_11 0.0276925000
_diffrn_orient_matrix_UB_12 0.0328421000
_diffrn_orient_matrix_UB_13 0.0003161000
_diffrn_orient_matrix_UB_21 -0.0416914000
_diffrn_orient_matrix_UB_22 0.0119935000
_diffrn_orient_matrix_UB_23 -0.0603864000
_diffrn_orient_matrix_UB_31 -0.0380995000
_diffrn_orient_matrix_UB_32 0.0107200000
_diffrn_orient_matrix_UB_33 0.0665168000
_diffrn_radiation_monochromator mirror
_diffrn_radiation_probe x-ray
_diffrn_radiation_type CuK\a
_diffrn_radiation_wavelength 1.54178
_diffrn_reflns_av_R_equivalents 0.0586
_diffrn_reflns_av_unetI/netI 0.0487
_diffrn_reflns_Laue_measured_fraction_full 0.975
_diffrn_reflns_Laue_measured_fraction_max 0.975
_diffrn_reflns_limit_h_max 14
_diffrn_reflns_limit_h_min -27
_diffrn_reflns_limit_k_max 48
_diffrn_reflns_limit_k_min -36
_diffrn_reflns_limit_l_max 19
_diffrn_reflns_limit_l_min -19
_diffrn_reflns_number 26316
_diffrn_reflns_point_group_measured_fraction_full 0.975
_diffrn_reflns_point_group_measured_fraction_max 0.975
_diffrn_reflns_theta_full 63.567
_diffrn_reflns_theta_max 63.567
_diffrn_reflns_theta_min 3.317
_diffrn_source 'micro-focus sealed X-ray tube'
_diffrn_source_type 'SuperNova (Cu) X-ray Source'
_exptl_absorpt_coefficient_mu 3.193
_exptl_absorpt_correction_T_max 1.00000
_exptl_absorpt_correction_T_min 0.63770
_exptl_absorpt_correction_type multi-scan
_exptl_absorpt_process_details
;
CrysAlisPro 1.171.38.43 (Rigaku Oxford Diffraction, 2015)
Empirical absorption correction using spherical harmonics,
 implemented in SCALE3 ABSPACK scaling algorithm.
;
_exptl_crystal_colour Colourless
_exptl_crystal_density_diffrn 0.909
_exptl_crystal_description Rod
_exptl_crystal_F_000 4832
_exptl_crystal_size_max 0.3
_exptl_crystal_size_mid 0.1
_exptl_crystal_size_min 0.1
_platon_squeeze_details
;
TITL 1 in Cmcm
CELL   24.4853   42.1654   17.1403     90.00     90.00     90.00
SPGR Cmcm
# Solvent Accessible Volume =      9445
# Electrons Found in S.A.V. =      2260
# Note: Atoms in Void as Cxxx and Qxxx all others
C101 1.000 0.187 0.029 !       3.41 eA-3
C102 1.000 0.313 0.433 !       2.39 eA-3
C103 0.313 0.141 0.251 !       2.14 eA-3
C104 0.304 0.320 0.243 !       2.11 eA-3
C105 0.307 0.203 0.247 !       2.05 eA-3
C106 1.000 0.342 0.397 !       1.98 eA-3
C107 0.290 0.359 0.252 !       1.92 eA-3
C108 0.955 0.291 0.076 !       1.91 eA-3
C109 1.000 0.296 0.036 !       1.90 eA-3
C110 0.500 0.034 0.005 !       1.65 eA-3
C111 0.412 0.055 0.263 !       1.36 eA-3
Q112 0.500 0.198 0.460 !       1.36 eA-3
C113 0.022 0.173 0.415 !       1.35 eA-3
Q114 0.649 0.195 0.252 !       1.31 eA-3
C115 0.572 0.437 0.254 !       1.31 eA-3
C116 1.000 0.467 0.145 !       1.31 eA-3
C117 1.000 0.141 0.406 !       1.30 eA-3
C118 0.553 0.016 0.250 !       1.29 eA-3
C119 0.721 0.303 0.209 !       1.27 eA-3
Q120 0.275 0.304 0.324 !       1.26 eA-3
C121 0.390 0.453 0.231 !       1.21 eA-3
C122 0.008 0.013-0.003 !       1.19 eA-3
C123 0.500 0.478 0.446 !       1.17 eA-3
C124 0.875 0.359 0.248 !       1.16 eA-3
C125 0.271 0.211 0.098 !       1.16 eA-3
C126 0.229 0.289 0.902 !       1.16 eA-3
C127 0.548 0.414 0.235 !       1.15 eA-3
C128 1.000 0.155 0.441 !       1.14 eA-3
Q129 0.914 0.221 0.412 !       1.13 eA-3
Q130 0.900 0.241 0.034 !       1.13 eA-3
Q131 0.571 0.313 0.139 !       1.11 eA-3
C132 0.939 0.201 0.096 !       1.09 eA-3
C133 1.000 0.477 0.258 !       1.07 eA-3
C134 1.000 0.329 0.155 !       1.02 eA-3
C135 0.547 0.484 0.247 !       1.01 eA-3
C136 1.000 0.078 0.034 !       1.01 eA-3
C137 0.117 0.133 0.243 !       1.01 eA-3
C138 0.716 0.336 0.209 !       1.00 eA-3
Q139 0.500 0.315 0.450 !       1.00 eA-3
Q140 0.508 0.164 0.222 !       0.98 eA-3
C141 1.000 0.450 0.153 !       0.97 eA-3
C142 0.158 0.309 0.181 !       0.97 eA-3
Q143 0.257 0.287 0.095 !       0.97 eA-3
C144 1.000 0.039 0.308 !       0.97 eA-3
Q145 0.646 0.312 0.256 !       0.96 eA-3
Q146 0.500 0.227 0.244 !       0.95 eA-3
C147 1.000 0.023 0.248 !       0.95 eA-3
C148 0.462 0.493 0.204 !       0.95 eA-3
C149 1.000 0.066 0.420 !       0.94 eA-3
C150 0.484 0.505 0.443 !       0.94 eA-3
C151 0.484 0.496 0.036 !       0.94 eA-3
C152 0.428 0.452 0.305 !       0.94 eA-3
C153 0.757 0.203 0.384 !       0.93 eA-3
Q154 0.258 0.221 0.330 !       0.93 eA-3
Q155 0.500 0.336 0.258 !       0.93 eA-3
C156 0.130 0.317 0.276 !       0.92 eA-3
C157 1.000 0.039 0.016 !       0.92 eA-3
C158 0.423 0.414 0.272 !       0.92 eA-3
C159 0.741 0.234 0.247 !       0.92 eA-3
C160 1.000 0.464 0.217 !       0.91 eA-3
C161 1.000 0.458 0.310 !       0.91 eA-3
C162 0.630 0.176 0.786 !       0.91 eA-3
C163 1.000 0.449 0.048 !       0.90 eA-3
C164 0.896 0.149 0.248 !       0.90 eA-3
C165 0.711 0.170 0.194 !       0.90 eA-3
C166 0.423 0.465 0.290 !       0.90 eA-3
C167 0.969 0.487 0.283 !       0.90 eA-3
C168 1.000 0.041 0.399 !       0.90 eA-3
Q169 0.500 0.367 0.248 !       0.88 eA-3
C170 1.000 0.006 0.203 !       0.87 eA-3
C171 0.437 0.044 0.309 !       0.87 eA-3
C172 1.000 0.430 0.154 !       0.87 eA-3
C173 1.000 0.492 0.292 !       0.87 eA-3
C174 0.500 0.492 0.254 !       0.87 eA-3
C175 0.718 0.206 0.207 !       0.86 eA-3
C176 1.000 0.150 0.343 !       0.85 eA-3
C177 1.000 0.147 0.187 !       0.85 eA-3
C178 1.000 0.060 0.165 !       0.85 eA-3
C179 1.000 0.006 0.411 !       0.85 eA-3
C180 0.955 0.157 0.381 !       0.83 eA-3
C181 1.000 0.430 0.240 !       0.83 eA-3
C182 0.126 0.660 0.783 !       0.83 eA-3
C183 0.961 0.008 0.249 !       0.83 eA-3
C184 0.476 0.436 0.318 !       0.83 eA-3
C185 0.564 0.039 0.245 !       0.83 eA-3
C186 1.000 0.049 0.457 !       0.82 eA-3
C187 1.000 0.445 0.262 !       0.82 eA-3
C188 0.133 0.181 0.284 !       0.82 eA-3
C189 1.000 0.051 0.144 !       0.81 eA-3
C190 0.764 0.210 0.080 !       0.80 eA-3
Q191 0.107 0.237 0.108 !       0.80 eA-3
C192 0.164 0.192 0.316 !       0.79 eA-3
Q193 1.000 0.233 0.057 !       0.79 eA-3
Q194 0.025 0.266 0.451 !       0.79 eA-3
C195 0.831 0.217 0.195 !       0.79 eA-3
C196 0.500 0.445 0.144 !       0.79 eA-3
C197 0.086 0.272 0.388 !       0.79 eA-3
Q198 0.697 0.233 0.333 !       0.78 eA-3
C199 1.000 0.172 0.244 !       0.78 eA-3
;
_refine_diff_density_max 1.716
_refine_diff_density_min -1.550
_refine_diff_density_rms 0.112
_refine_ls_extinction_method none
_refine_ls_goodness_of_fit_ref 1.066
_refine_ls_hydrogen_treatment constr
_refine_ls_matrix_type full
_refine_ls_number_parameters 411
_refine_ls_number_reflns 7543
_refine_ls_number_restraints 172
_refine_ls_restrained_S_all 1.106
_refine_ls_R_factor_all 0.0958
_refine_ls_R_factor_gt 0.0706
_refine_ls_shift/su_max 0.001
_refine_ls_shift/su_mean 0.000
_refine_ls_structure_factor_coef Fsqd
_refine_ls_weighting_details 'w=1/[\s^2^(Fo^2^)+(0.1034P)^2^+143.6003P] where P=(Fo^2^+2Fc^2^)/3'
_refine_ls_weighting_scheme calc
_refine_ls_wR_factor_gt 0.1983
_refine_ls_wR_factor_ref 0.2197
_reflns_Friedel_coverage 0.000
_reflns_number_gt 5200
_reflns_number_total 7543
_reflns_threshold_expression 'I > 2\s(I)'
_cod_data_source_file LIFM-114-Ethanol-solved.cif
_cod_data_source_block LIFM-114-Ethanol
_cod_database_code 4003032
_shelx_shelxl_version_number 2014/7
_shelx_space_group_comment
;
The symmetry employed for this shelxl refinement is uniquely defined
by the following loop, which should always be used as a source of
symmetry information in preference to the above space-group names.
They are only intended as comments.
;
_reflns_odcompleteness_completeness 99.62
_reflns_odcompleteness_iscentric 1
_reflns_odcompleteness_theta 59.94
_olex2_refinement_description
;
1. Fixed Uiso
 At 1.2 times of:
  All C(H) groups
2. Restrained distances
 O3-O3_$1
 3.2 with sigma of 0.01
3. Rigid bond restraints
 O3, O4, C27
 with sigma for 1-2 distances of 0.01 and sigma for 1-3 distances of 0.01
 C15, C16, C17, C18, C19, C20, C16A, C17A, C19A, C20A
 with sigma for 1-2 distances of 0.01 and sigma for 1-3 distances of 0.01
4. Uiso/Uaniso restraints and constraints
O3 \\sim O4 \\sim C27: within 2A with sigma of 0.01 and sigma for terminal
atoms of 0.02
C15 \\sim C16 \\sim C17 \\sim C18 \\sim C19 \\sim C20 \\sim C16A \\sim C17A
\\sim C19A \\sim C20A: within 2A with sigma of 0.01 and sigma for terminal
atoms of 0.02
Uanis(C27) \\sim Ueq: with sigma of 0.001 and sigma for terminal atoms of 0.002
5. Others
 Fixed Sof: C9(0.5) H9(0.5) C10(0.5) H10(0.5) C12(0.5) H12(0.5) C13(0.5)
 H13(0.5) C16(0.5) H16(0.5) C17(0.5) H17(0.5) C19(0.5) H19(0.5) C20(0.5)
 H20(0.5) C9A(0.5) H9A(0.5) C10A(0.5) H10A(0.5) C12A(0.5) H12A(0.5) C13A(0.5)
 H13A(0.5) C16A(0.5) H16A(0.5) C17A(0.5) H17A(0.5) C19A(0.5) H19A(0.5)
 C20A(0.5) H20A(0.5)
6.a Aromatic/amide H refined with riding coordinates:
 C3(H3), C4(H4), C6(H6), C7(H7), C9(H9), C10(H10), C12(H12), C13(H13),
 C16(H16), C17(H17), C19(H19), C20(H20), C22(H22), C23(H23), C25(H25), C26(H26),
  C9A(H9A), C10A(H10A), C12A(H12A), C13A(H13A), C16A(H16A), C17A(H17A),
 C19A(H19A), C20A(H20A)
;
_platon_squeeze_void_probe_radius 1.20
_olex2_submission_special_instructions 'No special instructions were received'
_oxdiff_exptl_absorpt_empirical_details
;
Empirical correction (ABSPACK) includes:
- Absorption correction using spherical harmonics
- Frame scaling
- Detector area scaling
;
_oxdiff_exptl_absorpt_empirical_full_max 1.578
_oxdiff_exptl_absorpt_empirical_full_min 0.767

loop_
_space_group_symop_operation_xyz
'x, y, z'
'-x, -y, z+1/2'
'x, -y, -z'
'-x, y, -z+1/2'
'x+1/2, y+1/2, z'
'-x+1/2, -y+1/2, z+1/2'
'x+1/2, -y+1/2, -z'
'-x+1/2, y+1/2, -z+1/2'
'-x, -y, -z'
'x, y, -z-1/2'
'-x, y, z'
'x, -y, z-1/2'
'-x+1/2, -y+1/2, -z'
'x+1/2, y+1/2, -z-1/2'
'-x+1/2, y+1/2, z'
'x+1/2, -y+1/2, z-1/2'

loop_
_atom_site_label
_atom_site_type_symbol
_atom_site_fract_x
_atom_site_fract_y
_atom_site_fract_z
_atom_site_U_iso_or_equiv
_atom_site_adp_type
_atom_site_occupancy
_atom_site_site_symmetry_order
_atom_site_calc_flag
_atom_site_refinement_flags_posn
_atom_site_refinement_flags_adp
_atom_site_refinement_flags_occupancy
_atom_site_disorder_assembly
_atom_site_disorder_group
Zr1 Zr 0.07236(2) 0.24334(2) 0.64700(3) 0.0374(2) Uani 1 1 d . . . . .
Zr2 Zr 0.0000 0.30153(2) 0.7500 0.0309(3) Uani 1 4 d S T P . .
Zr3 Zr 0.0000 0.18510(2) 0.7500 0.0319(3) Uani 1 4 d S T P . .
O1 O 0.0981(2) 0.29136(11) 0.6015(3) 0.0634(15) Uani 1 1 d . . . . .
O2 O 0.0542(2) 0.32838(10) 0.6717(3) 0.0442(12) Uani 1 1 d . . . . .
O3 O 0.43982(15) 0.65878(10) 0.6721(3) 0.0531(13) Uani 1 1 d D U . . .
O4 O 0.3974(2) 0.69501(11) 0.6081(3) 0.0614(14) Uani 1 1 d . U . . .
O5 O 0.0675(3) 0.24214(12) 0.5185(3) 0.0668(16) Uani 1 1 d . . . . .
O6 O 0.1621(2) 0.24417(13) 0.6521(4) 0.0725(17) Uani 1 1 d . . . . .
O7 O 0.0000 0.26977(18) 0.6549(5) 0.066(2) Uani 1 2 d S T P . .
O8 O 0.0789(4) 0.27387(16) 0.7500 0.063(2) Uani 1 2 d S T P . .
O9 O 0.0000 0.21316(17) 0.6380(5) 0.065(2) Uani 1 2 d S T P . .
O10 O 0.0666(3) 0.21667(16) 0.7500 0.059(2) Uani 1 2 d S T P . .
C1 C 0.0843(3) 0.31934(18) 0.6168(5) 0.054(2) Uani 1 1 d . . . . .
C2 C 0.1068(4) 0.34477(17) 0.5657(5) 0.061(2) Uani 1 1 d . . . . .
C3 C 0.1483(4) 0.3392(2) 0.5132(6) 0.092(4) Uani 1 1 d . . . . .
H3 H 0.1628 0.3184 0.5087 0.110 Uiso 1 1 calc R . . . .
C4 C 0.1690(5) 0.3626(2) 0.4679(7) 0.096(4) Uani 1 1 d . . . . .
H4 H 0.1981 0.3579 0.4329 0.116 Uiso 1 1 calc R . . . .
C5 C 0.1485(4) 0.3931(2) 0.4718(5) 0.071(3) Uani 1 1 d . . . . .
C6 C 0.1062(5) 0.3991(2) 0.5228(6) 0.094(4) Uani 1 1 d . . . . .
H6 H 0.0906 0.4198 0.5251 0.112 Uiso 1 1 calc R . . . .
C7 C 0.0861(4) 0.3752(2) 0.5712(6) 0.081(3) Uani 1 1 d . . . . .
H7 H 0.0581 0.3798 0.6079 0.098 Uiso 1 1 calc R . . . .
C8 C 0.1709(4) 0.4197(2) 0.4226(5) 0.070(3) Uani 1 1 d . . . . .
C9 C 0.1565(11) 0.4510(5) 0.4384(13) 0.085(8) Uani 0.5 1 d . . . A 1
H9 H 0.1311 0.4562 0.4784 0.102 Uiso 0.5 1 calc R . . A 1
C10 C 0.1817(10) 0.4750(3) 0.3914(12) 0.075(6) Uani 0.5 1 d . . . A 1
H10 H 0.1716 0.4964 0.4000 0.089 Uiso 0.5 1 calc R . . A 1
C11 C 0.2191(4) 0.4687(2) 0.3355(5) 0.069(3) Uani 1 1 d . . . . .
C12 C 0.2359(11) 0.4380(5) 0.3265(12) 0.083(7) Uani 0.5 1 d . . . A 1
H12 H 0.2650 0.4331 0.2919 0.100 Uiso 0.5 1 calc R . . A 1
C13 C 0.2101(11) 0.4138(4) 0.3686(12) 0.080(7) Uani 0.5 1 d . . . A 1
H13 H 0.2204 0.3924 0.3589 0.096 Uiso 0.5 1 calc R . . A 1
C14 C 0.2441(4) 0.49499(18) 0.2895(4) 0.071(3) Uani 1 1 d . . . . .
C15 C 0.2706(4) 0.5202(2) 0.3379(5) 0.070(2) Uani 1 1 d . U . . .
C16 C 0.2424(10) 0.5367(4) 0.3900(11) 0.084(3) Uani 0.5 1 d . U . B 1
H16 H 0.2047 0.5321 0.3976 0.101 Uiso 0.5 1 calc R . . B 1
C17 C 0.2670(9) 0.5607(5) 0.4341(11) 0.086(3) Uani 0.5 1 d . U . B 1
H17 H 0.2451 0.5720 0.4705 0.103 Uiso 0.5 1 calc R . . B 1
C18 C 0.3200(4) 0.5686(2) 0.4277(5) 0.075(2) Uani 1 1 d . U . . .
C19 C 0.3524(9) 0.5481(4) 0.3816(10) 0.078(3) Uani 0.5 1 d . U . B 1
H19 H 0.3911 0.5497 0.3824 0.093 Uiso 0.5 1 calc R . . B 1
C20 C 0.3260(9) 0.5252(4) 0.3340(11) 0.079(3) Uani 0.5 1 d . U . B 1
H20 H 0.3472 0.5131 0.2986 0.094 Uiso 0.5 1 calc R . . B 1
C21 C 0.3439(4) 0.59400(19) 0.4760(5) 0.069(3) Uani 1 1 d . . . . .
C22 C 0.3219(5) 0.6239(3) 0.4773(7) 0.107(4) Uani 1 1 d . . . . .
H22 H 0.2910 0.6283 0.4457 0.129 Uiso 1 1 calc R . . . .
C23 C 0.3434(5) 0.6478(2) 0.5232(7) 0.096(4) Uani 1 1 d . . . . .
H23 H 0.3277 0.6684 0.5223 0.115 Uiso 1 1 calc R . . . .
C24 C 0.3879(4) 0.64153(18) 0.5705(5) 0.062(2) Uani 1 1 d . . . . .
C25 C 0.4104(4) 0.61190(19) 0.5689(6) 0.080(3) Uani 1 1 d . . . . .
H25 H 0.4414 0.6075 0.6004 0.096 Uiso 1 1 calc R . . . .
C26 C 0.3890(5) 0.5881(2) 0.5224(6) 0.095(4) Uani 1 1 d . . . . .
H26 H 0.4053 0.5677 0.5223 0.113 Uiso 1 1 calc R . . . .
C27 C 0.4119(3) 0.66696(17) 0.6206(4) 0.0459(16) Uani 1 1 d . U . . .
C9A C 0.1411(10) 0.4406(6) 0.3837(16) 0.096(8) Uani 0.5 1 d . . . A 2
H9A H 0.1025 0.4397 0.3883 0.115 Uiso 0.5 1 calc R . . A 2
C10A C 0.1646(9) 0.4642(5) 0.3355(15) 0.087(7) Uani 0.5 1 d . . . A 2
H10A H 0.1420 0.4769 0.3031 0.105 Uiso 0.5 1 calc R . . A 2
C12A C 0.2504(12) 0.4497(8) 0.3800(18) 0.145(15) Uani 0.5 1 d . . . A 2
H12A H 0.2884 0.4539 0.3841 0.174 Uiso 0.5 1 calc R . . A 2
C13A C 0.2277(12) 0.4235(8) 0.4210(19) 0.142(14) Uani 0.5 1 d . . . A 2
H13A H 0.2508 0.4088 0.4469 0.170 Uiso 0.5 1 calc R . . A 2
C16A C 0.2598(9) 0.5531(4) 0.3210(11) 0.081(3) Uani 0.5 1 d . U . B 2
H16A H 0.2354 0.5584 0.2800 0.097 Uiso 0.5 1 calc R . . B 2
C17A C 0.2841(9) 0.5766(4) 0.3630(11) 0.081(3) Uani 0.5 1 d . U . B 2
H17A H 0.2777 0.5982 0.3500 0.097 Uiso 0.5 1 calc R . . B 2
C19A C 0.3260(9) 0.5379(4) 0.4440(11) 0.078(3) Uani 0.5 1 d . U . B 2
H19A H 0.3484 0.5321 0.4870 0.094 Uiso 0.5 1 calc R . . B 2
C20A C 0.3011(9) 0.5142(4) 0.4012(10) 0.076(3) Uani 0.5 1 d . U . B 2
H20A H 0.3057 0.4928 0.4173 0.092 Uiso 0.5 1 calc R . . B 2

loop_
_atom_site_aniso_label
_atom_site_aniso_U_11
_atom_site_aniso_U_22
_atom_site_aniso_U_33
_atom_site_aniso_U_23
_atom_site_aniso_U_13
_atom_site_aniso_U_12
Zr1 0.0594(4) 0.0197(3) 0.0330(3) 0.0002(2) 0.0111(2) 0.0002(2)
Zr2 0.0549(7) 0.0117(5) 0.0262(5) 0.000 0.000 0.000
Zr3 0.0580(7) 0.0147(5) 0.0230(5) 0.000 0.000 0.000
O1 0.101(4) 0.026(3) 0.063(3) 0.005(2) 0.038(3) -0.004(3)
O2 0.071(3) 0.020(2) 0.042(3) 0.0017(19) 0.013(2) -0.002(2)
O3 0.090(4) 0.025(2) 0.044(3) -0.004(2) -0.004(3) -0.016(2)
O4 0.089(4) 0.032(3) 0.063(3) -0.006(2) -0.031(3) -0.003(2)
O5 0.115(5) 0.042(3) 0.043(3) 0.000(2) 0.024(3) -0.005(3)
O6 0.073(4) 0.046(3) 0.099(5) -0.005(3) 0.028(3) 0.002(3)
O7 0.056(4) 0.044(4) 0.098(6) -0.034(4) 0.000 0.000
O8 0.123(7) 0.032(4) 0.035(4) 0.000 0.000 0.022(4)
O9 0.067(5) 0.033(4) 0.095(6) 0.042(4) 0.000 0.000
O10 0.107(6) 0.028(4) 0.041(4) 0.000 0.000 -0.023(4)
C1 0.072(5) 0.039(4) 0.052(5) 0.006(4) 0.019(4) -0.003(4)
C2 0.087(6) 0.032(4) 0.063(5) 0.011(4) 0.022(5) -0.013(4)
C3 0.122(8) 0.044(5) 0.110(8) 0.019(5) 0.063(7) -0.005(5)
C4 0.135(9) 0.048(5) 0.106(8) 0.022(5) 0.062(7) -0.008(6)
C5 0.108(7) 0.045(5) 0.060(5) 0.013(4) 0.009(5) -0.031(5)
C6 0.146(10) 0.040(5) 0.096(8) 0.019(5) 0.055(7) -0.005(5)
C7 0.107(8) 0.050(5) 0.087(7) 0.021(5) 0.036(6) -0.001(5)
C8 0.116(8) 0.047(5) 0.048(5) 0.009(4) 0.013(5) -0.038(5)
C9 0.15(2) 0.047(11) 0.060(12) 0.011(10) 0.039(14) -0.007(12)
C10 0.139(19) 0.015(7) 0.069(12) 0.004(8) 0.014(13) -0.024(9)
C11 0.123(8) 0.052(5) 0.033(4) -0.002(4) -0.004(5) -0.051(5)
C12 0.130(19) 0.063(13) 0.057(12) 0.002(10) 0.051(13) -0.032(12)
C13 0.14(2) 0.025(8) 0.074(13) 0.009(9) 0.047(14) -0.021(10)
C14 0.136(8) 0.044(4) 0.034(4) 0.004(3) -0.006(5) -0.056(5)
C15 0.119(5) 0.050(4) 0.042(3) -0.010(3) -0.002(4) -0.049(4)
C16 0.124(6) 0.064(5) 0.065(5) -0.024(5) -0.002(5) -0.043(5)
C17 0.127(6) 0.064(5) 0.066(5) -0.026(4) -0.005(5) -0.039(5)
C18 0.121(5) 0.053(4) 0.052(4) -0.019(3) -0.007(4) -0.037(4)
C19 0.120(6) 0.054(5) 0.060(5) -0.023(4) -0.009(5) -0.037(5)
C20 0.121(6) 0.055(5) 0.060(5) -0.020(4) -0.005(5) -0.038(5)
C21 0.112(7) 0.040(5) 0.055(5) -0.006(4) -0.017(5) -0.031(5)
C22 0.113(9) 0.082(8) 0.126(10) -0.044(7) -0.057(8) -0.003(6)
C23 0.115(8) 0.059(6) 0.113(9) -0.042(6) -0.048(7) 0.003(6)
C24 0.101(7) 0.034(4) 0.051(5) -0.004(3) -0.011(5) -0.011(4)
C25 0.113(8) 0.038(5) 0.090(7) -0.015(5) -0.045(6) -0.001(5)
C26 0.150(10) 0.039(5) 0.094(8) -0.027(5) -0.042(7) -0.010(6)
C27 0.0483(18) 0.0438(18) 0.0456(18) -0.0008(10) -0.0015(10) -0.0015(10)
C9A 0.088(15) 0.082(16) 0.12(2) 0.065(16) 0.046(16) 0.010(13)
C10A 0.097(16) 0.057(12) 0.108(18) 0.035(12) 0.019(14) -0.030(11)
C12A 0.12(2) 0.18(3) 0.13(2) 0.12(2) -0.069(19) -0.10(2)
C13A 0.13(2) 0.16(3) 0.14(3) 0.10(2) -0.05(2) -0.08(2)
C16A 0.129(6) 0.052(5) 0.062(5) -0.012(4) -0.014(5) -0.041(5)
C17A 0.130(7) 0.050(5) 0.063(6) -0.014(5) -0.016(5) -0.037(5)
C19A 0.123(6) 0.055(4) 0.058(5) -0.018(4) -0.012(5) -0.034(5)
C20A 0.121(6) 0.053(5) 0.055(5) -0.016(4) -0.009(5) -0.038(5)

loop_
_atom_type_symbol
_atom_type_description
_atom_type_scat_dispersion_real
_atom_type_scat_dispersion_imag
_atom_type_scat_source
C C 0.0181 0.0091 'International Tables Vol C Tables 4.2.6.8 and 6.1.1.4'
H H 0.0000 0.0000 'International Tables Vol C Tables 4.2.6.8 and 6.1.1.4'
O O 0.0492 0.0322 'International Tables Vol C Tables 4.2.6.8 and 6.1.1.4'
Zr Zr -0.1862 2.2449 'International Tables Vol C Tables 4.2.6.8 and 6.1.1.4'

loop_
_geom_angle_atom_site_label_1
_geom_angle_atom_site_label_2
_geom_angle_atom_site_label_3
_geom_angle
_geom_angle_site_symmetry_1
_geom_angle_site_symmetry_3
Zr1 Zr1 Zr1 90.0 10_557 11
Zr2 Zr1 Zr1 59.626(12) . 11
Zr2 Zr1 Zr1 59.743(11) . 10_557
Zr2 Zr1 Zr3 88.927(19) . .
Zr3 Zr1 Zr1 59.639(12) . 11
Zr3 Zr1 Zr1 59.756(11) . 10_557
O1 Zr1 Zr1 110.20(14) . 10_557
O1 Zr1 Zr1 106.17(16) . 11
O1 Zr1 Zr2 71.77(13) . .
O1 Zr1 Zr3 160.49(13) . .
O1 Zr1 O4 127.76(18) . 15_545
O4 Zr1 Zr1 107.10(14) 15_545 10_557
O4 Zr1 Zr1 109.07(15) 15_545 11
O4 Zr1 Zr2 160.46(13) 15_545 .
O4 Zr1 Zr3 71.58(13) 15_545 .
O5 Zr1 Zr1 176.63(16) . 10_557
O5 Zr1 Zr1 86.90(17) . 11
O5 Zr1 Zr2 119.46(15) . .
O5 Zr1 Zr3 117.35(15) . .
O5 Zr1 O1 72.0(2) . .
O5 Zr1 O4 72.8(2) . 15_545
O6 Zr1 Zr1 177.52(17) . 11
O6 Zr1 Zr1 87.70(17) . 10_557
O6 Zr1 Zr2 118.28(15) . .
O6 Zr1 Zr3 119.73(16) . .
O6 Zr1 O1 73.8(2) . .
O6 Zr1 O4 72.5(2) . 15_545
O6 Zr1 O5 95.4(2) . .
O7 Zr1 Zr1 86.3(2) . 10_557
O7 Zr1 Zr1 32.36(17) . 11
O7 Zr1 Zr2 33.7(2) . .
O7 Zr1 Zr3 85.0(2) . .
O7 Zr1 O1 77.4(3) . .
O7 Zr1 O4 140.5(2) . 15_545
O7 Zr1 O5 91.8(3) . .
O7 Zr1 O6 146.4(2) . .
O7 Zr1 O8 72.4(3) . .
O7 Zr1 O9 68.2(2) . .
O7 Zr1 O10 100.0(3) . .
O8 Zr1 Zr1 94.2(2) . 11
O8 Zr1 Zr1 36.31(15) . 10_557
O8 Zr1 Zr2 38.7(2) . .
O8 Zr1 Zr3 92.44(18) . .
O8 Zr1 O1 74.4(2) . .
O8 Zr1 O4 137.8(2) . 15_545
O8 Zr1 O5 145.3(2) . .
O8 Zr1 O6 83.4(3) . .
O9 Zr1 Zr1 35.88(16) . 11
O9 Zr1 Zr1 94.0(2) . 10_557
O9 Zr1 Zr2 91.9(2) . .
O9 Zr1 Zr3 38.57(19) . .
O9 Zr1 O1 136.3(2) . .
O9 Zr1 O4 73.8(2) . 15_545
O9 Zr1 O5 82.7(3) . .
O9 Zr1 O6 145.2(2) . .
O9 Zr1 O8 117.2(3) . .
O10 Zr1 Zr1 86.1(2) . 11
O10 Zr1 Zr1 32.70(15) . 10_557
O10 Zr1 Zr2 85.26(19) . .
O10 Zr1 Zr3 33.55(19) . .
O10 Zr1 O1 142.2(2) . .
O10 Zr1 O4 77.8(2) . 15_545
O10 Zr1 O5 145.5(2) . .
O10 Zr1 O6 92.4(3) . .
O10 Zr1 O8 69.0(2) . .
O10 Zr1 O9 72.1(3) . .
Zr1 Zr2 Zr1 60.51(2) 10_557 .
Zr1 Zr2 Zr1 60.51(2) 11 4_556
Zr1 Zr2 Zr1 91.09(3) 11 10_557
Zr1 Zr2 Zr1 60.75(2) 4_556 10_557
Zr1 Zr2 Zr1 91.10(3) 4_556 .
Zr1 Zr2 Zr1 60.75(2) 11 .
O2 Zr2 Zr1 166.51(12) 4_556 .
O2 Zr2 Zr1 111.28(12) . 10_557
O2 Zr2 Zr1 75.42(11) . .
O2 Zr2 Zr1 110.97(12) . 11
O2 Zr2 Zr1 166.50(12) 11 10_557
O2 Zr2 Zr1 166.50(12) 10_557 11
O2 Zr2 Zr1 110.96(12) 11 .
O2 Zr2 Zr1 75.42(11) 11 11
O2 Zr2 Zr1 75.42(11) 10_557 10_557
O2 Zr2 Zr1 111.27(12) 4_556 11
O2 Zr2 Zr1 110.96(12) 4_556 10_557
O2 Zr2 Zr1 166.51(12) . 4_556
O2 Zr2 Zr1 111.27(12) 10_557 .
O2 Zr2 Zr1 111.27(12) 11 4_556
O2 Zr2 Zr1 75.42(11) 4_556 4_556
O2 Zr2 Zr1 110.96(12) 10_557 4_556
O2 Zr2 O2 118.1(2) 10_557 11
O2 Zr2 O2 74.1(3) . 11
O2 Zr2 O2 75.2(2) 11 4_556
O2 Zr2 O2 75.2(2) . 10_557
O2 Zr2 O2 74.1(3) 10_557 4_556
O2 Zr2 O2 118.1(2) . 4_556
O2 Zr2 O8 141.44(13) 11 .
O2 Zr2 O8 75.5(2) 4_556 11
O2 Zr2 O8 141.44(13) . 11
O2 Zr2 O8 141.44(13) 10_557 11
O2 Zr2 O8 75.5(2) . .
O2 Zr2 O8 75.5(2) 10_557 .
O2 Zr2 O8 141.44(13) 4_556 .
O2 Zr2 O8 75.5(2) 11 11
O7 Zr2 Zr1 86.8(2) . 10_557
O7 Zr2 Zr1 86.8(2) 10_557 .
O7 Zr2 Zr1 33.50(10) 10_557 4_556
O7 Zr2 Zr1 33.50(10) 10_557 10_557
O7 Zr2 Zr1 86.8(2) . 4_556
O7 Zr2 Zr1 33.50(10) . 11
O7 Zr2 Zr1 33.50(10) . .
O7 Zr2 Zr1 86.8(2) 10_557 11
O7 Zr2 O2 142.92(13) . 4_556
O7 Zr2 O2 81.7(2) . 11
O7 Zr2 O2 142.92(13) . 10_557
O7 Zr2 O2 81.7(2) . .
O7 Zr2 O2 81.7(2) 10_557 4_556
O7 Zr2 O2 142.93(13) 10_557 .
O7 Zr2 O2 142.92(13) 10_557 11
O7 Zr2 O2 81.7(2) 10_557 10_557
O7 Zr2 O7 101.2(5) . 10_557
O7 Zr2 O8 70.85(16) 10_557 11
O7 Zr2 O8 70.85(16) 10_557 .
O7 Zr2 O8 70.85(16) . .
O7 Zr2 O8 70.85(16) . 11
O8 Zr2 Zr1 37.36(12) 11 4_556
O8 Zr2 Zr1 37.36(12) . .
O8 Zr2 Zr1 94.06(18) . 4_556
O8 Zr2 Zr1 94.06(18) . 11
O8 Zr2 Zr1 94.06(18) 11 .
O8 Zr2 Zr1 37.36(12) . 10_557
O8 Zr2 Zr1 94.06(18) 11 10_557
O8 Zr2 Zr1 37.36(12) 11 11
O8 Zr2 O8 117.7(4) . 11
Zr1 Zr3 Zr1 91.05(3) 10_557 11
Zr1 Zr3 Zr1 60.72(2) 10_557 4_556
Zr1 Zr3 Zr1 60.49(2) 4_556 11
Zr1 Zr3 Zr1 60.72(2) 11 .
Zr1 Zr3 Zr1 60.49(2) 10_557 .
Zr1 Zr3 Zr1 91.05(3) 4_556 .
O3 Zr3 Zr1 73.68(12) 14_447 4_556
O3 Zr3 Zr1 108.05(11) 5_445 4_556
O3 Zr3 Zr1 73.68(12) 15_545 .
O3 Zr3 Zr1 164.54(12) 15_545 4_556
O3 Zr3 Zr1 108.05(11) 8_546 .
O3 Zr3 Zr1 111.90(12) 14_447 10_557
O3 Zr3 Zr1 108.05(11) 15_545 10_557
O3 Zr3 Zr1 73.68(12) 5_445 11
O3 Zr3 Zr1 111.90(12) 5_445 .
O3 Zr3 Zr1 164.54(12) 8_546 11
O3 Zr3 Zr1 164.54(12) 14_447 .
O3 Zr3 Zr1 108.05(11) 14_447 11
O3 Zr3 Zr1 164.54(12) 5_445 10_557
O3 Zr3 Zr1 111.90(12) 15_545 11
O3 Zr3 Zr1 111.90(12) 8_546 4_556
O3 Zr3 Zr1 73.68(12) 8_546 10_557
O3 Zr3 O3 71.8(2) 5_445 14_447
O3 Zr3 O3 121.7(2) 5_445 8_546
O3 Zr3 O3 71.8(2) 8_546 15_545
O3 Zr3 O3 80.6(2) 8_546 14_447
O3 Zr3 O3 80.6(2) 5_445 15_545
O3 Zr3 O3 121.7(2) 14_447 15_545
O9 Zr3 Zr1 37.21(12) 10_557 4_556
O9 Zr3 Zr1 37.21(12) . 11
O9 Zr3 Zr1 93.50(19) 10_557 11
O9 Zr3 Zr1 37.21(12) 10_557 10_557
O9 Zr3 Zr1 93.50(19) . 4_556
O9 Zr3 Zr1 37.21(12) . .
O9 Zr3 Zr1 93.50(19) 10_557 .
O9 Zr3 Zr1 93.50(19) . 10_557
O9 Zr3 O3 75.9(2) . 5_445
O9 Zr3 O3 75.9(2) 10_557 14_447
O9 Zr3 O3 139.02(11) 10_557 15_545
O9 Zr3 O3 139.02(11) . 8_546
O9 Zr3 O3 75.9(2) . 15_545
O9 Zr3 O3 75.9(2) 10_557 8_546
O9 Zr3 O3 139.02(11) . 14_447
O9 Zr3 O3 139.02(11) 10_557 5_445
O9 Zr3 O9 116.7(4) . 10_557
O10 Zr3 Zr1 33.43(9) 11 11
O10 Zr3 Zr1 33.43(9) 11 4_556
O10 Zr3 Zr1 87.05(19) 11 .
O10 Zr3 Zr1 87.04(19) . 11
O10 Zr3 Zr1 87.05(19) 11 10_557
O10 Zr3 Zr1 87.04(19) . 4_556
O10 Zr3 Zr1 33.43(9) . 10_557
O10 Zr3 Zr1 33.43(9) . .
O10 Zr3 O3 78.9(2) 11 14_447
O10 Zr3 O3 144.03(12) . 5_445
O10 Zr3 O3 78.9(2) . 15_545
O10 Zr3 O3 144.03(12) . 14_447
O10 Zr3 O3 144.03(12) 11 15_545
O10 Zr3 O3 144.03(12) 11 8_546
O10 Zr3 O3 78.9(2) . 8_546
O10 Zr3 O3 78.9(2) 11 5_445
O10 Zr3 O9 70.62(16) 11 10_557
O10 Zr3 O9 70.61(16) 11 .
O10 Zr3 O9 70.61(16) . .
O10 Zr3 O9 70.61(16) . 10_557
O10 Zr3 O10 101.5(4) 11 .
C1 O1 Zr1 134.1(5) . .
C1 O2 Zr2 131.0(4) . .
C27 O3 Zr3 132.7(5) . 5
C27 O4 Zr1 134.8(5) . 15
Zr1 O7 Zr1 115.3(3) 11 .
Zr1 O7 Zr2 112.8(3) 11 .
Zr1 O7 Zr2 112.8(3) . .
Zr1 O8 Zr1 107.4(3) 10_557 .
Zr1 O8 Zr2 104.0(3) . .
Zr1 O8 Zr2 104.0(3) 10_557 .
Zr1 O9 Zr1 108.2(3) 11 .
Zr1 O9 Zr3 104.2(3) . .
Zr1 O9 Zr3 104.2(3) 11 .
Zr1 O10 Zr1 114.6(3) 10_557 .
Zr1 O10 Zr3 113.0(2) 10_557 .
Zr1 O10 Zr3 113.0(2) . .
O1 C1 O2 126.9(7) . .
O1 C1 C2 117.0(7) . .
O2 C1 C2 116.1(7) . .
C3 C2 C1 122.3(7) . .
C3 C2 C7 118.2(7) . .
C7 C2 C1 119.4(8) . .
C4 C3 C2 121.9(9) . .
C3 C4 C5 120.9(9) . .
C4 C5 C6 118.4(8) . .
C4 C5 C8 122.3(9) . .
C6 C5 C8 119.3(8) . .
C5 C6 C7 120.5(9) . .
C2 C7 C6 120.1(9) . .
C9 C8 C5 120.3(11) . .
C13 C8 C5 120.1(10) . .
C13 C8 C9 119.1(12) . .
C9A C8 C5 125.2(13) . .
C9A C8 C13A 117.5(15) . .
C13A C8 C5 117.2(13) . .
C8 C9 C10 116.7(18) . .
C11 C10 C9 123.6(16) . .
C10 C11 C12 117.9(11) . .
C10 C11 C14 120.4(10) . .
C12 C11 C14 121.5(11) . .
C10A C11 C14 120.7(12) . .
C12A C11 C14 120.5(13) . .
C12A C11 C10A 118.7(14) . .
C11 C12 C13 119.8(17) . .
C8 C13 C12 122.4(17) . .
C11 C14 C15 114.5(6) . .
C14 C14 C11 121.9(4) 10_556 .
C14 C14 C15 123.6(4) 10_556 .
C16 C15 C14 121.2(12) . .
C16 C15 C20 117.7(13) . .
C20 C15 C14 120.9(11) . .
C16A C15 C14 119.5(10) . .
C20A C15 C14 123.7(10) . .
C20A C15 C16A 116.6(11) . .
C15 C16 C17 121(2) . .
C18 C17 C16 123(2) . .
C17 C18 C19 115.9(12) . .
C17 C18 C21 121.1(11) . .
C19 C18 C21 122.3(12) . .
C17A C18 C21 119.9(10) . .
C19A C18 C21 122.9(11) . .
C19A C18 C17A 117.0(12) . .
C18 C19 C20 118.7(19) . .
C15 C20 C19 121.9(18) . .
C22 C21 C18 121.4(9) . .
C22 C21 C26 118.0(8) . .
C26 C21 C18 120.6(9) . .
C21 C22 C23 122.1(10) . .
C24 C23 C22 119.4(10) . .
C23 C24 C27 120.5(7) . .
C25 C24 C23 118.8(8) . .
C25 C24 C27 120.7(8) . .
C24 C25 C26 121.5(9) . .
C21 C26 C25 120.2(9) . .
O3 C27 O4 125.0(7) . .
O3 C27 C24 116.9(7) . .
O4 C27 C24 117.9(7) . .
C8 C9A C10A 123(2) . .
C11 C10A C9A 120(2) . .
C11 C12A C13A 121(2) . .
C8 C13A C12A 119(2) . .
C17A C16A C15 121.0(18) . .
C16A C17A C18 119.7(17) . .
C18 C19A C20A 122.9(18) . .
C15 C20A C19A 122.5(18) . .

loop_
_geom_bond_atom_site_label_1
_geom_bond_atom_site_label_2
_geom_bond_distance
_geom_bond_site_symmetry_2
Zr1 Zr1 3.5309(11) 10_557
Zr1 Zr1 3.5433(12) 11
Zr1 Zr2 3.5038(8) .
Zr1 Zr3 3.5051(8) .
Zr1 O1 2.259(5) .
Zr1 O4 2.269(5) 15_545
Zr1 O5 2.207(5) .
Zr1 O6 2.198(6) .
Zr1 O7 2.097(4) .
Zr1 O8 2.191(4) .
Zr1 O9 2.187(4) .
Zr1 O10 2.098(4) .
Zr2 Zr1 3.5038(8) 11
Zr2 Zr1 3.5038(8) 10_557
Zr2 Zr1 3.5038(8) 4_556
Zr2 O2 2.201(4) 10_557
Zr2 O2 2.201(4) .
Zr2 O2 2.201(4) 11
Zr2 O2 2.201(4) 4_556
Zr2 O7 2.110(7) .
Zr2 O7 2.110(7) 10_557
Zr2 O8 2.256(8) 11
Zr2 O8 2.256(8) .
Zr3 Zr1 3.5051(8) 11
Zr3 Zr1 3.5051(8) 10_557
Zr3 Zr1 3.5051(8) 4_556
Zr3 O3 2.278(4) 5_445
Zr3 O3 2.278(4) 15_545
Zr3 O3 2.278(4) 14_447
Zr3 O3 2.278(4) 8_546
Zr3 O9 2.255(7) .
Zr3 O9 2.255(7) 10_557
Zr3 O10 2.105(7) 11
Zr3 O10 2.105(7) .
O1 C1 1.255(9) .
O2 C1 1.256(9) .
O3 Zr3 2.278(4) 5
O3 C27 1.169(8) .
O4 Zr1 2.269(5) 15
O4 C27 1.253(9) .
O7 Zr1 2.097(4) 11
O8 Zr1 2.191(4) 10_557
O9 Zr1 2.187(4) 11
O10 Zr1 2.098(4) 10_557
C1 C2 1.490(10) .
C2 C3 1.376(12) .
C2 C7 1.383(12) .
C3 C4 1.353(12) .
C4 C5 1.382(13) .
C5 C6 1.382(13) .
C5 C8 1.507(10) .
C6 C7 1.396(12) .
C8 C9 1.39(2) .
C8 C13 1.36(2) .
C8 C9A 1.32(2) .
C8 C13A 1.40(3) .
C9 C10 1.43(3) .
C10 C11 1.35(2) .
C11 C12 1.37(2) .
C11 C14 1.491(10) .
C11 C10A 1.35(2) .
C11 C12A 1.35(3) .
C12 C13 1.40(2) .
C14 C14 1.355(15) 10_556
C14 C15 1.497(10) .
C15 C16 1.33(2) .
C15 C20 1.37(2) .
C15 C16A 1.44(2) .
C15 C20A 1.34(2) .
C16 C17 1.40(2) .
C17 C18 1.34(2) .
C18 C19 1.41(2) .
C18 C21 1.475(10) .
C18 C17A 1.45(2) .
C18 C19A 1.33(2) .
C19 C20 1.42(2) .
C21 C22 1.370(14) .
C21 C26 1.383(13) .
C22 C23 1.385(12) .
C23 C24 1.384(12) .
C24 C25 1.366(12) .
C24 C27 1.494(10) .
C25 C26 1.385(11) .
C9A C10A 1.42(2) .
C12A C13A 1.42(3) .
C16A C17A 1.36(2) .
C19A C20A 1.38(2) .

loop_
_platon_squeeze_void_nr
_platon_squeeze_void_average_x
_platon_squeeze_void_average_y
_platon_squeeze_void_average_z
_platon_squeeze_void_volume
_platon_squeeze_void_count_electrons
_platon_squeeze_void_content
1 -0.011 -0.004 -0.006 9431 2263 ' '
